data_2005755
loop_
_publ_author_name
'Merino, P.'
'Junquera, F.'
'Merchan, F. L.'
'Tejero, T.'

_publ_section_title
;Chiral Hydroxylamines. III.
 1-(<i>N</i>-Benzyl-<i>N</i>-hydroxyamino)-1-deoxy-1-(2-furyl)-2,3:4,5-di-<i>O</i>-isopropylidene-<small>L</small>-<i>manno</i>-pentitol
;
_journal_issue 12
_journal_name_full 'Acta Crystallographica Section C'
_journal_page_first 3197
_journal_page_last 3198
_journal_paper_doi 10.1107/S0108270196009687
_journal_volume 52
_journal_year 1996
_chemical_formula_sum 'C22 H29 N O6'
_chemical_formula_weight 403.46
_chemical_melting_point 353
_chemical_name_systematic
;
 N-Benzyl-1-deoxy-1-(2-furyl)-1-(hydroxiamino)-2,3:4,5-di-
 O-isopropylidene-L-manno-pentitol
;
_space_group_IT_number 4
_symmetry_cell_setting monoclinic
_symmetry_space_group_name_Hall 'P 2yb'
_symmetry_space_group_name_H-M 'P 1 21 1'
_audit_creation_method SHELXL
_cell_angle_alpha 90.00
_cell_angle_beta 91.08(3)
_cell_angle_gamma 90.00
_cell_formula_units_Z 2
_cell_length_a 9.747(2)
_cell_length_b 5.7470(10)
_cell_length_c 18.971(4)
_cell_measurement_reflns_used 40
_cell_measurement_temperature 205(2)
_cell_measurement_theta_max 24.75
_cell_measurement_theta_min 10.51
_cell_volume 1062.5(4)
_computing_cell_refinement XSCANS
_computing_data_collection 'XSCANS (Siemens, 1991)'
_computing_data_reduction XSCANS
_computing_molecular_graphics 'SHELXTL-Plus (Sheldrick, 1991)'
_computing_publication_material SHELXL93
_computing_structure_refinement 'SHELXL93 (Sheldrick, 1993)'
_computing_structure_solution 'SHELXS86 (Sheldrick, 1990)'
_diffrn_ambient_temperature 205(2)
_diffrn_measurement_device 'Siemens P4'
_diffrn_measurement_method '2\q/\w scans'
_diffrn_radiation_monochromator graphite
_diffrn_radiation_source 'normal-focus sealed tube'
_diffrn_radiation_type MoK\a
_diffrn_radiation_wavelength 0.71073
_diffrn_reflns_av_R_equivalents 0.0368
_diffrn_reflns_av_sigmaI/netI 0.0363
_diffrn_reflns_limit_h_max 11
_diffrn_reflns_limit_h_min -1
_diffrn_reflns_limit_k_max 6
_diffrn_reflns_limit_k_min -1
_diffrn_reflns_limit_l_max 22
_diffrn_reflns_limit_l_min -22
_diffrn_reflns_number 2922
_diffrn_reflns_theta_max 25.02
_diffrn_reflns_theta_min 2.09
_diffrn_standards_decay_% 14.8
_diffrn_standards_interval_count 97
_diffrn_standards_number 3
_exptl_absorpt_coefficient_mu 0.091
_exptl_absorpt_correction_type none
_exptl_crystal_colour colourless
_exptl_crystal_density_diffrn 1.261
_exptl_crystal_density_meas ?
_exptl_crystal_description Block
_exptl_crystal_F_000 432
_exptl_crystal_size_max 0.40
_exptl_crystal_size_mid 0.35
_exptl_crystal_size_min 0.28
_refine_diff_density_max 0.594
_refine_diff_density_min -0.483
_refine_ls_extinction_coef 0.022(4)
_refine_ls_extinction_method SHELXL
_refine_ls_goodness_of_fit_all 1.038
_refine_ls_goodness_of_fit_obs 1.078
_refine_ls_hydrogen_treatment 'H atoms riding with group U~iso~'
_refine_ls_matrix_type full
_refine_ls_number_parameters 268
_refine_ls_number_reflns 2469
_refine_ls_number_restraints 1
_refine_ls_restrained_S_all 1.041
_refine_ls_restrained_S_obs 1.077
_refine_ls_R_factor_all 0.0876
_refine_ls_R_factor_obs 0.0732
_refine_ls_shift/esd_max -0.005
_refine_ls_shift/esd_mean 0.001
_refine_ls_structure_factor_coef Fsqd
_refine_ls_weighting_details 'w = 1/[\s^2^(Fo^2^)+(0.0617P)^2^+1.6660P] where P=(Fo^2^+2Fc^2^)/3'
_refine_ls_weighting_scheme calc
_refine_ls_wR_factor_all 0.1824
_refine_ls_wR_factor_obs 0.1696
_reflns_number_observed 2043
_reflns_number_total 2471
_reflns_observed_criterion >2sigma(I)
_cod_data_source_file cf1124.cif
_cod_data_source_block ara3
_cod_depositor_comments
;
The following automatic conversions were performed:
'_symmetry_cell_setting' value 'Monoclinic' changed to 'monoclinic'
according to '/home/saulius/struct/CIF-dictionaries/cif_core.dic'
dictionary named 'cif_core.dic' version 2.4.1 from 2010-06-29.

Automatic conversion script
Id: cif_fix_enum 1527 2010-12-29 10:47:43Z saulius 

The following automatic conversions were performed:

'_chemical_melting_point' value '353 K' was changed to '353' - the
value should be numeric and without a unit
designator.

'_symmetry_cell_setting' value 'Monoclinic' changed to
'monoclinic' according to
/home/saulius/struct/CIF-dictionaries/cif_core.dic dictionary named
'cif_core.dic' version 2.4.1 from 2010-06-29.

Automatic conversion script
Id: cif_fix_values 1715 2011-07-08 13:25:40Z adriana 

The following automatic conversions were performed:

'_exptl_crystal_density_meas' value 'not measured' was changed to '?'
- the value is perceived as not measured.

Automatic conversion script
Id: cif_fix_values 3008 2015-01-20 13:52:24Z robertas 

The following automatic conversions were performed:

'_refine_ls_weighting_scheme' value 'calc w =
1/[\s^2^(Fo^2^)+(0.0617P)^2^+1.6660P] where P=(Fo^2^+2Fc^2^)/3' was
changed to 'calc'. New tag '_refine_ls_weighting_details' was
created. The value of the new tag was set to 'w =
1/[\s^2^(Fo^2^)+(0.0617P)^2^+1.6660P] where P=(Fo^2^+2Fc^2^)/3'.

Automatic conversion script
Id: cif_fix_values 3143 2015-03-26 13:38:13Z robertas 
;
_cod_original_sg_symbol_H-M ' P 21'
_cod_database_code 2005755

loop_
_symmetry_equiv_pos_as_xyz
'x, y, z'
'-x, y+1/2, -z'

loop_
_atom_site_aniso_label
_atom_site_aniso_U_11
_atom_site_aniso_U_22
_atom_site_aniso_U_33
_atom_site_aniso_U_12
_atom_site_aniso_U_13
_atom_site_aniso_U_23
N1 0.044(2) 0.058(3) 0.048(2) -0.011(3) 0.001(2) -0.004(3)
O1 0.051(2) 0.060(3) 0.044(2) -0.015(2) 0.001(2) -0.008(2)
O2 0.061(2) 0.063(3) 0.069(2) 0.001(3) 0.017(2) 0.002(3)
O3 0.035(2) 0.148(6) 0.084(3) 0.006(3) -0.007(2) -0.070(4)
O4 0.041(2) 0.200(8) 0.142(4) 0.015(3) -0.012(2) -0.131(5)
O5 0.033(2) 0.111(5) 0.060(2) 0.007(2) -0.0024(15) -0.040(3)
O6 0.039(2) 0.176(7) 0.074(3) 0.003(3) 0.002(2) -0.060(4)
C1 0.056(3) 0.090(6) 0.057(3) 0.019(4) 0.005(3) -0.016(4)
C2 0.085(5) 0.067(6) 0.076(4) 0.026(5) 0.003(4) -0.011(4)
C3 0.079(4) 0.045(4) 0.090(5) -0.006(4) 0.031(4) -0.005(4)
C4 0.048(3) 0.053(4) 0.048(3) -0.011(3) 0.007(2) -0.007(3)
C5 0.043(3) 0.052(4) 0.063(3) -0.005(3) 0.000(2) -0.013(3)
C6 0.034(2) 0.096(6) 0.055(3) -0.002(3) -0.007(2) -0.043(4)
C7 0.037(3) 0.112(7) 0.080(4) 0.005(4) -0.012(3) -0.059(5)
C8 0.035(3) 0.197(11) 0.063(3) -0.002(5) -0.004(2) -0.062(6)
C9 0.043(3) 0.239(15) 0.120(6) -0.007(6) 0.001(3) -0.118(9)
C10 0.056(3) 0.092(6) 0.050(3) 0.006(4) 0.009(2) 0.002(4)
C11 0.035(2) 0.079(5) 0.052(3) 0.004(3) 0.002(2) -0.011(3)
C12 0.047(3) 0.064(5) 0.078(4) -0.002(3) 0.007(3) 0.009(4)
C13 0.082(5) 0.066(6) 0.109(6) -0.001(5) 0.006(4) 0.006(5)
C14 0.032(2) 0.071(5) 0.054(3) 0.001(3) -0.008(2) -0.021(3)
C15 0.094(5) 0.076(6) 0.116(6) -0.006(5) 0.026(5) -0.005(6)
C16 0.227(11) 0.090(7) 0.060(4) 0.043(8) 0.055(6) 0.018(5)
C17 0.054(3) 0.064(4) 0.043(3) 0.015(3) 0.011(2) 0.009(3)
C18 0.082(4) 0.072(5) 0.059(4) 0.013(5) 0.013(3) -0.004(4)
C19 0.083(4) 0.079(6) 0.074(4) 0.034(5) 0.016(4) 0.015(5)
C20 0.069(4) 0.109(7) 0.058(4) 0.017(5) 0.004(3) 0.018(5)
C21 0.074(4) 0.102(7) 0.050(3) 0.005(5) -0.007(3) -0.005(4)
C22 0.069(4) 0.069(5) 0.049(3) 0.008(4) 0.005(3) -0.006(4)

loop_
_atom_site_label
_atom_site_occupancy
_atom_site_fract_x
_atom_site_fract_y
_atom_site_fract_z
_atom_site_U_iso_or_equiv
_atom_site_thermal_displace_type
_atom_site_calc_flag
_atom_site_refinement_flags
_atom_site_type_symbol
N1 1 0.4376(4) -0.0164(10) 0.8034(2) 0.0498(12) Uani d . N
O1 1 0.4865(4) 0.2142(8) 0.7889(2) 0.0518(10) Uani d . O
H(O) 1 0.5504(43) 0.2070(11) 0.7606(25) 0.080(23) Uiso calc R H
O2 1 0.0904(4) 0.0167(9) 0.8340(2) 0.0642(13) Uani d . O
O3 1 0.1852(3) -0.1113(12) 0.6636(2) 0.089(2) Uani d . O
O4 1 0.3448(4) -0.3199(15) 0.6076(3) 0.128(3) Uani d . O
O5 1 0.6247(3) 0.0538(10) 0.6714(2) 0.068(2) Uani d . O
O6 1 0.7628(4) -0.1386(13) 0.5973(2) 0.096(2) Uani d . O
C1 1 0.0046(6) 0.1950(17) 0.8521(3) 0.067(2) Uani d . C
H1 1 -0.0756(6) 0.1777(17) 0.8783(3) 0.091(9) Uiso calc R H
C2 1 0.0497(8) 0.3912(16) 0.8278(4) 0.076(2) Uani d . C
H2 1 0.0104(8) 0.5391(16) 0.8337(4) 0.091(9) Uiso calc R H
C3 1 0.1697(7) 0.3374(13) 0.7907(4) 0.071(2) Uani d . C
H3 1 0.2239(7) 0.4440(13) 0.7660(4) 0.091(9) Uiso calc R H
C4 1 0.1928(6) 0.1146(12) 0.7966(3) 0.0496(15) Uani d . C
C5 1 0.3012(5) -0.0411(12) 0.7708(3) 0.0527(15) Uani d . C
H5 1 0.2708(5) -0.2017(12) 0.7809(3) 0.082(8) Uiso calc R H
C6 1 0.3125(5) -0.0239(15) 0.6907(3) 0.062(2) Uani d . C
H6 1 0.3278(5) 0.1387(15) 0.6756(3) 0.082(8) Uiso calc R H
C7 1 0.4196(5) -0.1896(16) 0.6590(3) 0.077(3) Uani d . C
H7 1 0.4577(5) -0.2942(16) 0.6960(3) 0.082(8) Uiso calc R H
C8 1 0.5349(5) -0.063(2) 0.6221(3) 0.098(4) Uani d . C
H8 1 0.4960(5) 0.0504(21) 0.5879(3) 0.082(8) Uiso calc R H
C9 1 0.6304(6) -0.227(3) 0.5851(5) 0.134(5) Uani d . C
H9A 1 0.6225(6) -0.3849(27) 0.6043(5) 0.082(8) Uiso calc R H
H9B 1 0.6088(6) -0.2323(27) 0.5344(5) 0.082(8) Uiso calc R H
C10 1 0.4304(6) -0.0371(16) 0.8801(3) 0.066(2) Uani d . C
H10A 1 0.3679(6) -0.1643(16) 0.8919(3) 0.082(8) Uiso calc R H
H10B 1 0.3930(6) 0.1071(16) 0.8995(3) 0.082(8) Uiso calc R H
C11 1 0.7622(5) -0.0371(15) 0.6643(3) 0.055(2) Uani d . C
C12 1 0.8603(6) 0.1614(14) 0.6659(3) 0.063(2) Uani d . C
H12A 1 0.8605(6) 0.2327(14) 0.7123(3) 0.124(9) Uiso calc R H
H12B 1 0.8325(6) 0.2754(14) 0.6308(3) 0.124(9) Uiso calc R H
H12C 1 0.9517(6) 0.1053(14) 0.6558(3) 0.124(9) Uiso calc R H
C13 1 0.7900(7) -0.2062(16) 0.7214(4) 0.086(2) Uani d . C
H13A 1 0.7885(7) -0.1271(16) 0.7665(4) 0.124(9) Uiso calc R H
H13B 1 0.8795(7) -0.2759(16) 0.7150(4) 0.124(9) Uiso calc R H
H13C 1 0.7203(7) -0.3266(16) 0.7201(4) 0.124(9) Uiso calc R H
C14 1 0.2096(5) -0.2341(12) 0.6016(3) 0.052(2) Uani d . C
C15 1 0.1157(8) -0.4349(16) 0.5967(5) 0.095(3) Uani d . C
H15A 1 0.1326(8) -0.5202(16) 0.5536(5) 0.124(9) Uiso calc R H
H15B 1 0.0215(8) -0.3803(16) 0.5963(5) 0.124(9) Uiso calc R H
H15C 1 0.1312(8) -0.5363(16) 0.6369(5) 0.124(9) Uiso calc R H
C16 1 0.1926(12) -0.0820(19) 0.5401(4) 0.125(4) Uani d . C
H16A 1 0.2099(12) -0.1700(19) 0.4975(4) 0.124(9) Uiso calc R H
H16B 1 0.2570(12) 0.0463(19) 0.5437(4) 0.124(9) Uiso calc R H
H16C 1 0.0996(12) -0.0217(19) 0.5382(4) 0.124(9) Uiso calc R H
C17 1 0.5691(6) -0.0835(13) 0.9133(3) 0.054(2) Uani d . C
C18 1 0.6348(7) -0.2910(16) 0.9001(3) 0.071(2) Uani d . C
H18 1 0.5949(7) -0.3983(16) 0.8684(3) 0.091(9) Uiso calc R H
C19 1 0.7588(7) -0.3425(16) 0.9330(4) 0.078(2) Uani d . C
H19 1 0.8034(7) -0.4840(16) 0.9237(4) 0.091(9) Uiso calc R H
C20 1 0.8161(7) -0.1857(18) 0.9792(4) 0.079(2) Uani d . C
H20 1 0.9009(7) -0.2193(18) 1.0013(4) 0.091(9) Uiso calc R H
C21 1 0.7523(7) 0.0156(17) 0.9931(3) 0.075(2) Uani d . C
H21 1 0.7921(7) 0.1205(17) 1.0256(3) 0.091(9) Uiso calc R H
C22 1 0.6291(6) 0.0699(14) 0.9603(3) 0.062(2) Uani d . C
H22 1 0.5858(6) 0.2122(14) 0.9701(3) 0.091(9) Uiso calc R H

loop_
_atom_type_symbol
_atom_type_description
_atom_type_scat_dispersion_real
_atom_type_scat_dispersion_imag
_atom_type_scat_source
C C 0.0033 0.0016 'International Tables Vol C Tables 4.2.6.8 and 6.1.1.4'
H H 0.0000 0.0000 'International Tables Vol C Tables 4.2.6.8 and 6.1.1.4'
N N 0.0061 0.0033 'International Tables Vol C Tables 4.2.6.8 and 6.1.1.4'
O O 0.0106 0.0060 'International Tables Vol C Tables 4.2.6.8 and 6.1.1.4'

loop_
_geom_angle_atom_site_label_1
_geom_angle_atom_site_label_2
_geom_angle_atom_site_label_3
_geom_angle
_geom_angle_publ_flag
N1 O1 H(O) 109.5(2) ?
O1 N1 C10 106.8(5) yes
O1 N1 C5 108.1(5) yes
C10 N1 C5 110.7(4) yes
C8 O5 C11 108.9(5) no
C4 O2 C1 106.2(6) no
C14 O4 C7 109.8(5) no
C14 O3 C6 108.7(4) no
C3 C4 O2 108.9(6) no
C3 C4 C5 133.6(6) no
O2 C4 C5 117.4(6) no
O3 C14 O4 106.4(4) no
O3 C14 C16 110.6(7) no
O4 C14 C16 111.4(6) no
O3 C14 C15 109.5(5) no
O4 C14 C15 108.0(7) no
C16 C14 C15 110.8(7) no
O6 C11 O5 104.7(4) no
O6 C11 C13 112.9(7) no
O5 C11 C13 109.1(5) no
O6 C11 C12 108.9(5) no
O5 C11 C12 108.5(6) no
C13 C11 C12 112.4(5) no
C17 C18 C19 120.6(8) no
C17 C18 H18 119.7(4) ?
C19 C18 H18 119.7(5) ?
C11 O6 C9 106.4(4) no
C17 C22 C21 120.2(7) no
C17 C22 H22 119.9(4) ?
C21 C22 H22 119.9(5) ?
N1 C5 C4 116.8(5) yes
N1 C5 C6 109.5(4) yes
C4 C5 C6 110.9(5) yes
N1 C5 H5 106.3(4) ?
C4 C5 H5 106.3(4) ?
C6 C5 H5 106.3(4) ?
O3 C6 C5 104.9(5) no
O3 C6 C7 103.5(5) no
C5 C6 C7 114.1(6) no
O3 C6 H6 111.3(4) ?
C5 C6 H6 111.3(4) ?
C7 C6 H6 111.3(4) ?
C22 C17 C18 118.6(6) no
C22 C17 C10 121.7(6) no
C18 C17 C10 119.6(7) no
N1 C10 C17 111.8(4) no
N1 C10 H10A 109.3(4) ?
C17 C10 H10A 109.3(4) ?
N1 C10 H10B 109.3(4) ?
C17 C10 H10B 109.3(4) ?
H10A C10 H10B 107.9 ?
C2 C1 O2 110.4(5) no
C2 C1 H1 124.8(4) ?
O2 C1 H1 124.8(4) ?
C21 C20 C19 120.6(7) no
C21 C20 H20 119.7(5) ?
C19 C20 H20 119.7(5) ?
C20 C21 C22 120.6(8) no
C20 C21 H21 119.7(5) ?
C22 C21 H21 119.7(5) ?
O4 C7 C8 108.0(5) no
O4 C7 C6 104.5(4) no
C8 C7 C6 113.3(8) no
O4 C7 H7 110.3(5) ?
C8 C7 H7 110.3(4) ?
C6 C7 H7 110.3(4) ?
O6 C9 C8 105.6(8) no
O6 C9 H9A 110.6(7) ?
C8 C9 H9A 110.6(7) ?
O6 C9 H9B 110.6(4) ?
C8 C9 H9B 110.6(5) ?
H9A C9 H9B 108.7 ?
C1 C2 C3 106.0(7) no
C1 C2 H2 127.0(4) ?
C3 C2 H2 127.0(5) ?
C20 C19 C18 119.4(8) no
C20 C19 H19 120.3(5) ?
C18 C19 H19 120.3(5) ?
C4 C3 C2 108.4(7) no
C4 C3 H3 125.8(4) ?
C2 C3 H3 125.8(5) ?
C11 C12 H12A 109.5(3) ?
C11 C12 H12B 109.5(3) ?
H12A C12 H12B 109.5 ?
C11 C12 H12C 109.5(3) ?
H12A C12 H12C 109.5 ?
H12B C12 H12C 109.5 ?
O5 C8 C9 102.9(4) no
O5 C8 C7 111.7(5) no
C9 C8 C7 112.5(10) no
O5 C8 H8 109.9(5) ?
C9 C8 H8 109.9(6) ?
C7 C8 H8 109.9(4) ?
C14 C15 H15A 109.5(4) ?
C14 C15 H15B 109.5(4) ?
H15A C15 H15B 109.5 ?
C14 C15 H15C 109.5(4) ?
H15A C15 H15C 109.5 ?
H15B C15 H15C 109.5 ?
C14 C16 H16A 109.5(4) ?
C14 C16 H16B 109.5(5) ?
H16A C16 H16B 109.5 ?
C14 C16 H16C 109.5(5) ?
H16A C16 H16C 109.5 ?
H16B C16 H16C 109.5 ?
C11 C13 H13A 109.5(4) ?
C11 C13 H13B 109.5(4) ?
H13A C13 H13B 109.5 ?
C11 C13 H13C 109.5(4) ?
H13A C13 H13C 109.5 ?
H13B C13 H13C 109.5 ?

loop_
_geom_bond_atom_site_label_1
_geom_bond_atom_site_label_2
_geom_bond_distance
_geom_bond_publ_flag
O1 N1 1.437(7) yes
O1 H(O) 0.83 ?
N1 C10 1.462(7) yes
N1 C5 1.463(6) yes
O5 C8 1.436(7) no
O5 C11 1.447(6) no
O2 C4 1.357(7) no
O2 C1 1.371(8) no
O4 C14 1.410(7) no
O4 C7 1.420(7) no
O3 C14 1.396(7) no
O3 C6 1.426(6) no
C4 C3 1.305(10) no
C4 C5 1.476(8) no
C14 C16 1.465(10) no
C14 C15 1.475(11) no
C11 O6 1.400(7) no
C11 C13 1.475(10) no
C11 C12 1.488(10) no
C18 C17 1.379(10) no
C18 C19 1.382(9) no
C18 H18 0.94 ?
O6 C9 1.403(8) no
C22 C17 1.376(9) no
C22 C21 1.378(9) no
C22 H22 0.94 ?
C5 C6 1.528(8) no
C5 H5 0.99 ?
C6 C7 1.543(9) no
C6 H6 0.99 ?
C17 C10 1.505(8) no
C10 H10A 0.98 ?
C10 H10B 0.98 ?
C1 C2 1.298(11) no
C1 H1 0.94 ?
C20 C21 1.342(12) no
C20 C19 1.369(11) no
C20 H20 0.94 ?
C21 H21 0.94 ?
C7 C8 1.521(10) no
C7 H7 0.99 ?
C9 C8 1.508(12) no
C9 H9A 0.98 ?
C9 H9B 0.98 ?
C2 C3 1.410(9) no
C2 H2 0.94 ?
C19 H19 0.94 ?
C3 H3 0.94 ?
C12 H12A 0.97 ?
C12 H12B 0.97 ?
C12 H12C 0.97 ?
C8 H8 0.99 ?
C15 H15A 0.97 ?
C15 H15B 0.97 ?
C15 H15C 0.97 ?
C16 H16A 0.97 ?
C16 H16B 0.97 ?
C16 H16C 0.97 ?
C13 H13A 0.97 ?
C13 H13B 0.97 ?
C13 H13C 0.97 ?

loop_
_geom_torsion_atom_site_label_1
_geom_torsion_atom_site_label_2
_geom_torsion_atom_site_label_3
_geom_torsion_atom_site_label_4
_geom_torsion
_geom_torsion_publ_flag
C6 C5 C4 C3 -55.9(10) no
N1 C5 C4 C3 70.4(10) no
O2 C4 C5 H5 7.6(5) no
C5 C4 O2 C1 179.6(5) no
C10 C17 C18 C19 -176.6(6) no
C4 C3 C2 C1 -2.1(9) ?
C3 C2 C1 O2 1.2(8) ?
C17 C18 C19 C20 0.2(10) ?
C18 C19 C20 C21 0.6(11) ?
C19 C20 C21 C22 -1.1(11) ?
O3 C6 C5 N1 164.7(6) yes
O3 C6 C5 C4 -64.9(7) yes
O5 C8 C7 C6 70.8(8) yes
O5 C8 C7 O4 -173.9(7) yes

loop_
_cod_related_entry_id
_cod_related_entry_database
_cod_related_entry_code
1 ChemSpider 21186624
